data_1542565
loop_
_publ_author_name
'Zhan, Guanqun'
'Zhou, Junfei'
'Liu, Rong'
'Liu, Tingting'
'Guo, Guoli'
'Wang, Jianping'
'Xiang, Ming'
'Xue, Yongbo'
'Luo, Zengwei'
'Zhang, Yonghui'
'Yao, Guangmin'

_publ_section_title
;
 Galanthamine, Plicamine, and Secoplicamine Alkaloids from Zephyranthes
 candida and Their Anti-acetylcholinesterase and Anti-inflammatory
 Activities.
;
_journal_issue 4
_journal_name_full 'Journal of natural products'
_journal_page_first 760
_journal_page_last 766
_journal_paper_doi 10.1021/acs.jnatprod.5b00681
_journal_volume 79
_journal_year 2016
_chemical_absolute_configuration ad
_chemical_formula_moiety 'C23 H30 N2 O4'
_chemical_formula_sum 'C23 H30 N2 O4'
_chemical_formula_weight 398.49
_chemical_name_systematic
;
 ?
;
_space_group_IT_number 4
_symmetry_cell_setting monoclinic
_symmetry_space_group_name_Hall 'P 2yb'
_symmetry_space_group_name_H-M 'P 1 21 1'
_atom_sites_solution_hydrogens geom
_atom_sites_solution_primary direct
_atom_sites_solution_secondary difmap
_audit_creation_method SHELXL-97
_cell_angle_alpha 90.00
_cell_angle_beta 94.2290(10)
_cell_angle_gamma 90.00
_cell_formula_units_Z 2
_cell_length_a 9.6195(2)
_cell_length_b 11.6392(2)
_cell_length_c 9.64410(10)
_cell_measurement_reflns_used 2311
_cell_measurement_temperature 298(2)
_cell_measurement_theta_max 58.24
_cell_measurement_theta_min 3.70
_cell_volume 1076.85(3)
_computing_cell_refinement 'Bruker SAINT'
_computing_data_collection 'Bruker APEX2'
_computing_data_reduction 'Bruker SAINT'
_computing_molecular_graphics 'Bruker SHELXTL'
_computing_publication_material 'Bruker SHELXTL'
_computing_structure_refinement 'SHELXL-97 (Sheldrick, 1997)'
_computing_structure_solution 'SHELXS-97 (Sheldrick, 1990)'
_diffrn_ambient_temperature 298(2)
_diffrn_measured_fraction_theta_full 0.957
_diffrn_measured_fraction_theta_max 0.957
_diffrn_measurement_device_type 'Bruker APEX-II CCD'
_diffrn_measurement_method '\f and \w scans'
_diffrn_radiation_monochromator graphite
_diffrn_radiation_source 'fine-focus sealed tube'
_diffrn_radiation_type CuK\a
_diffrn_radiation_wavelength 1.54178
_diffrn_reflns_av_R_equivalents 0.0686
_diffrn_reflns_av_sigmaI/netI 0.0726
_diffrn_reflns_limit_h_max 10
_diffrn_reflns_limit_h_min -10
_diffrn_reflns_limit_k_max 11
_diffrn_reflns_limit_k_min -12
_diffrn_reflns_limit_l_max 10
_diffrn_reflns_limit_l_min -10
_diffrn_reflns_number 5579
_diffrn_reflns_theta_full 59.01
_diffrn_reflns_theta_max 59.01
_diffrn_reflns_theta_min 4.60
_exptl_absorpt_coefficient_mu 0.678
_exptl_absorpt_correction_T_max 0.9353
_exptl_absorpt_correction_T_min 0.9052
_exptl_absorpt_correction_type multi-scan
_exptl_absorpt_process_details 'SADABS, Sheldrick,2008'
_exptl_crystal_colour colorless
_exptl_crystal_density_diffrn 1.229
_exptl_crystal_density_method 'not measured'
_exptl_crystal_description block
_exptl_crystal_F_000 428
_exptl_crystal_size_max 0.15
_exptl_crystal_size_mid 0.12
_exptl_crystal_size_min 0.10
_refine_diff_density_max 0.165
_refine_diff_density_min -0.136
_refine_diff_density_rms 0.034
_refine_ls_abs_structure_details
;
Flack H D (1983), Acta Cryst. A39, 876-881;
Flack  parameter = 0.0(3), 1006 Friedel pairs.
Hooft <i>et al.</i> (2010) and Spek (2009);
Hooft parameter = -0.1(1), 1005 Bijvoet pairs.
;
_refine_ls_extinction_coef 0.0114(14)
_refine_ls_extinction_expression Fc^*^=kFc[1+0.001xFc^2^\l^3^/sin(2\q)]^-1/4^
_refine_ls_extinction_method SHELXL
_refine_ls_goodness_of_fit_ref 1.047
_refine_ls_hydrogen_treatment constr
_refine_ls_matrix_type full
_refine_ls_number_parameters 268
_refine_ls_number_reflns 2576
_refine_ls_number_restraints 1
_refine_ls_restrained_S_all 1.046
_refine_ls_R_factor_all 0.0451
_refine_ls_R_factor_gt 0.0418
_refine_ls_shift/su_max 0.000
_refine_ls_shift/su_mean 0.000
_refine_ls_structure_factor_coef Fsqd
_refine_ls_weighting_details 'calc w=1/[\s^2^(Fo^2^)+(0.0726P)^2^+0.0876P] where P=(Fo^2^+2Fc^2^)/3'
_refine_ls_weighting_scheme calc
_refine_ls_wR_factor_gt 0.1131
_refine_ls_wR_factor_ref 0.1161
_reflns_number_gt 2560
_reflns_number_total 2576
_reflns_threshold_expression >2sigma(I)
_cod_data_source_file np5b00681_si_004.cif
_cod_data_source_block t
_cod_depositor_comments 'Adding full bibliography for 1542562--1542566.cif.'
_cod_original_sg_symbol_Hall 'P 2yb '
_cod_original_sg_symbol_H-M 'P 21'
_cod_database_code 1542565

loop_
_symmetry_equiv_pos_as_xyz
'x, y, z'
'-x, y+1/2, -z'

loop_
_atom_site_label
_atom_site_type_symbol
_atom_site_fract_x
_atom_site_fract_y
_atom_site_fract_z
_atom_site_U_iso_or_equiv
_atom_site_adp_type
_atom_site_occupancy
_atom_site_symmetry_multiplicity
_atom_site_calc_flag
_atom_site_refinement_flags
O1 O 0.74079(19) 0.8882(2) 0.27422(18) 0.0767(6) Uani 1 1 d .
C2 C 0.6803(2) 0.9067(2) 0.0257(2) 0.0603(6) Uani 1 1 d .
H2 H 0.7521 0.9350 -0.0239 0.072 Uiso 1 1 calc R
C1 C 0.5519(2) 0.9371(2) -0.0111(2) 0.0515(5) Uani 1 1 d .
H1 H 0.5369 0.9828 -0.0899 0.062 Uiso 1 1 calc R
C10 C 0.4494(2) 1.0796(2) 0.2152(2) 0.0516(6) Uani 1 1 d .
H10 H 0.5408 1.0579 0.2409 0.062 Uiso 1 1 calc R
O3 O 0.4565(2) 1.25365(17) 0.3610(2) 0.0779(6) Uani 1 1 d .
O4 O 0.2295(2) 1.31109(18) 0.2961(2) 0.0822(6) Uani 1 1 d .
C7 C 0.1744(3) 1.1482(2) 0.1377(3) 0.0626(7) Uani 1 1 d .
H7 H 0.0838 1.1719 0.1119 0.075 Uiso 1 1 calc R
C6 C 0.1392(2) 0.9792(3) -0.0220(3) 0.0629(7) Uani 1 1 d .
H6A H 0.0794 0.9278 0.0258 0.076 Uiso 1 1 calc R
H6B H 0.0802 1.0311 -0.0787 0.076 Uiso 1 1 calc R
O2 O 0.1419(2) 0.7017(2) 0.0498(3) 0.0949(8) Uani 1 1 d .
C16 C 0.2793(5) 0.9890(5) -0.4643(6) 0.143(2) Uani 1 1 d .
H16A H 0.3377 1.0506 -0.4915 0.215 Uiso 1 1 calc R
H16B H 0.2354 0.9531 -0.5458 0.215 Uiso 1 1 calc R
H16C H 0.3348 0.9334 -0.4116 0.215 Uiso 1 1 calc R
C3 C 0.7146(2) 0.8274(3) 0.1458(3) 0.0642(6) Uani 1 1 d .
H3 H 0.7970 0.7819 0.1275 0.077 Uiso 1 1 calc R
C10B C 0.4261(2) 0.9037(2) 0.0648(2) 0.0468(5) Uani 1 1 d .
C12 C 0.3176(2) 0.8367(2) -0.0296(2) 0.0567(6) Uani 1 1 d .
H12 H 0.3681 0.7906 -0.0945 0.068 Uiso 1 1 calc R
N2 N 0.2244(2) 0.91303(19) -0.11044(19) 0.0589(5) Uani 1 1 d .
C10A C 0.3637(2) 1.01309(19) 0.1221(2) 0.0467(5) Uani 1 1 d .
C9 C 0.3933(3) 1.1772(2) 0.2666(2) 0.0550(6) Uani 1 1 d .
C8 C 0.2584(3) 1.2104(2) 0.2291(2) 0.0598(7) Uani 1 1 d .
C6A C 0.2287(2) 1.0475(2) 0.0836(2) 0.0529(6) Uani 1 1 d .
C11 C 0.2517(3) 0.7543(2) 0.0707(3) 0.0651(7) Uani 1 1 d .
N1 N 0.3373(2) 0.74826(19) 0.1873(2) 0.0642(6) Uani 1 1 d .
C4A C 0.4619(2) 0.8184(2) 0.1860(2) 0.0512(5) Uani 1 1 d .
H4A H 0.4752 0.8610 0.2736 0.061 Uiso 1 1 calc R
C1O C 0.8610(5) 0.9550(5) 0.2774(4) 0.1240(17) Uani 1 1 d .
H1O1 H 0.8492 1.0148 0.2089 0.186 Uiso 1 1 calc R
H1O2 H 0.9388 0.9077 0.2575 0.186 Uiso 1 1 calc R
H1O3 H 0.8780 0.9887 0.3679 0.186 Uiso 1 1 calc R
C13 C 0.1454(3) 0.8561(3) -0.2286(3) 0.0770(9) Uani 1 1 d .
H13A H 0.0748 0.8066 -0.1935 0.092 Uiso 1 1 calc R
H13B H 0.2082 0.8084 -0.2778 0.092 Uiso 1 1 calc R
C14 C 0.0755(3) 0.9435(3) -0.3293(3) 0.0763(8) Uani 1 1 d .
H14A H 0.0345 0.9028 -0.4100 0.092 Uiso 1 1 calc R
H14B H 0.0002 0.9803 -0.2844 0.092 Uiso 1 1 calc R
C15 C 0.1707(3) 1.0352(3) -0.3777(3) 0.0786(9) Uani 1 1 d .
H15 H 0.2194 1.0684 -0.2943 0.094 Uiso 1 1 calc R
C17 C 0.0921(5) 1.1302(4) -0.4506(4) 0.1086(13) Uani 1 1 d .
H17A H 0.0189 1.1555 -0.3953 0.163 Uiso 1 1 calc R
H17B H 0.0524 1.1034 -0.5390 0.163 Uiso 1 1 calc R
H17C H 0.1541 1.1930 -0.4646 0.163 Uiso 1 1 calc R
C2O C 0.3528(4) 1.3410(3) 0.3758(3) 0.0828(9) Uani 1 1 d .
H2O1 H 0.3339 1.3483 0.4728 0.099 Uiso 1 1 calc R
H2O2 H 0.3869 1.4143 0.3446 0.099 Uiso 1 1 calc R
C4 C 0.5926(3) 0.7470(2) 0.1648(3) 0.0657(7) Uani 1 1 d .
H4B H 0.6138 0.6979 0.2449 0.079 Uiso 1 1 calc R
H4C H 0.5764 0.6985 0.0834 0.079 Uiso 1 1 calc R
C1N C 0.3103(4) 0.6740(3) 0.3033(4) 0.0891(10) Uani 1 1 d .
H1N1 H 0.2197 0.6398 0.2872 0.134 Uiso 1 1 calc R
H1N2 H 0.3137 0.7184 0.3874 0.134 Uiso 1 1 calc R
H1N3 H 0.3797 0.6146 0.3121 0.134 Uiso 1 1 calc R

loop_
_atom_site_aniso_label
_atom_site_aniso_U_11
_atom_site_aniso_U_22
_atom_site_aniso_U_33
_atom_site_aniso_U_23
_atom_site_aniso_U_13
_atom_site_aniso_U_12
O1 0.0638(10) 0.1002(16) 0.0646(10) -0.0041(10) -0.0050(8) -0.0121(10)
C2 0.0531(13) 0.0678(18) 0.0612(13) -0.0138(11) 0.0130(10) 0.0005(11)
C1 0.0588(13) 0.0491(14) 0.0471(10) -0.0035(9) 0.0083(9) -0.0011(10)
C10 0.0521(12) 0.0465(14) 0.0564(11) 0.0039(10) 0.0056(9) 0.0047(10)
O3 0.0964(14) 0.0543(12) 0.0825(11) -0.0164(9) 0.0039(10) 0.0133(10)
O4 0.0992(15) 0.0670(14) 0.0828(12) -0.0026(10) 0.0229(11) 0.0297(11)
C7 0.0549(13) 0.0689(18) 0.0651(13) 0.0168(12) 0.0125(11) 0.0186(12)
C6 0.0475(12) 0.0707(18) 0.0697(14) 0.0139(12) -0.0020(10) 0.0019(11)
O2 0.0794(13) 0.0854(17) 0.1159(16) 0.0297(13) -0.0200(11) -0.0381(12)
C16 0.134(4) 0.159(5) 0.144(4) 0.056(4) 0.053(3) 0.012(4)
C3 0.0514(12) 0.0676(17) 0.0730(15) -0.0091(12) 0.0004(10) 0.0128(12)
C10B 0.0474(11) 0.0429(13) 0.0496(10) 0.0027(9) 0.0008(8) 0.0012(9)
C12 0.0594(13) 0.0520(15) 0.0580(13) 0.0013(10) -0.0007(10) -0.0066(11)
N2 0.0570(10) 0.0617(14) 0.0563(10) 0.0070(9) -0.0076(8) -0.0079(9)
C10A 0.0505(11) 0.0442(13) 0.0462(10) 0.0108(8) 0.0092(9) 0.0014(9)
C9 0.0698(14) 0.0430(14) 0.0536(12) 0.0021(9) 0.0130(10) 0.0027(11)
C8 0.0758(16) 0.0476(15) 0.0588(13) 0.0112(10) 0.0236(12) 0.0171(12)
C6A 0.0506(12) 0.0582(15) 0.0512(11) 0.0152(10) 0.0114(9) 0.0062(11)
C11 0.0648(14) 0.0539(16) 0.0750(15) 0.0120(12) -0.0048(11) -0.0075(13)
N1 0.0679(12) 0.0518(14) 0.0720(12) 0.0169(10) -0.0011(10) -0.0070(10)
C4A 0.0564(13) 0.0401(13) 0.0563(11) 0.0020(9) -0.0005(9) 0.0012(10)
C1O 0.105(3) 0.172(5) 0.092(2) -0.015(3) -0.0104(19) -0.057(3)
C13 0.0827(18) 0.079(2) 0.0667(15) 0.0084(13) -0.0149(13) -0.0349(16)
C14 0.0747(16) 0.090(2) 0.0613(14) 0.0104(14) -0.0157(12) -0.0311(15)
C15 0.0822(18) 0.092(2) 0.0593(13) 0.0137(13) -0.0101(12) -0.0379(17)
C17 0.124(3) 0.100(3) 0.099(2) 0.023(2) -0.010(2) -0.032(2)
C2O 0.115(2) 0.0494(17) 0.0875(19) -0.0063(14) 0.0320(18) 0.0104(16)
C4 0.0697(15) 0.0511(16) 0.0749(15) -0.0017(12) -0.0038(12) 0.0123(12)
C1N 0.095(2) 0.079(2) 0.092(2) 0.0376(18) 0.0010(16) -0.0153(17)

loop_
_atom_type_symbol
_atom_type_description
_atom_type_scat_dispersion_real
_atom_type_scat_dispersion_imag
_atom_type_scat_source
C C 0.0181 0.0091 'International Tables Vol C Tables 4.2.6.8 and 6.1.1.4'
H H 0.0000 0.0000 'International Tables Vol C Tables 4.2.6.8 and 6.1.1.4'
N N 0.0311 0.0180 'International Tables Vol C Tables 4.2.6.8 and 6.1.1.4'
O O 0.0492 0.0322 'International Tables Vol C Tables 4.2.6.8 and 6.1.1.4'

loop_
_geom_angle_atom_site_label_1
_geom_angle_atom_site_label_2
_geom_angle_atom_site_label_3
_geom_angle
C1O O1 C3 112.8(2)
C1 C2 C3 121.8(2)
C1 C2 H2 119.1
C3 C2 H2 119.1
C2 C1 C10B 124.9(2)
C2 C1 H1 117.5
C10B C1 H1 117.5
C9 C10 C10A 117.4(2)
C9 C10 H10 121.3
C10A C10 H10 121.3
C9 O3 C2O 104.3(2)
C8 O4 C2O 106.0(2)
C8 C7 C6A 117.8(2)
C8 C7 H7 121.1
C6A C7 H7 121.1
N2 C6 C6A 110.96(19)
N2 C6 H6A 109.4
C6A C6 H6A 109.4
N2 C6 H6B 109.4
C6A C6 H6B 109.4
H6A C6 H6B 108.0
C15 C16 H16A 109.5
C15 C16 H16B 109.5
H16A C16 H16B 109.5
C15 C16 H16C 109.5
H16A C16 H16C 109.5
H16B C16 H16C 109.5
O1 C3 C2 112.3(2)
O1 C3 C4 106.7(2)
C2 C3 C4 110.1(2)
O1 C3 H3 109.2
C2 C3 H3 109.2
C4 C3 H3 109.2
C1 C10B C10A 108.09(19)
C1 C10B C12 111.99(17)
C10A C10B C12 111.57(18)
C1 C10B C4A 112.86(18)
C10A C10B C4A 109.40(17)
C12 C10B C4A 102.90(18)
N2 C12 C11 117.0(2)
N2 C12 C10B 111.8(2)
C11 C12 C10B 103.69(18)
N2 C12 H12 108.0
C11 C12 H12 108.0
C10B C12 H12 108.0
C6 N2 C12 111.38(18)
C6 N2 C13 114.3(2)
C12 N2 C13 113.7(2)
C6A C10A C10 120.5(2)
C6A C10A C10B 122.0(2)
C10 C10A C10B 117.51(19)
C10 C9 C8 121.9(2)
C10 C9 O3 127.5(2)
C8 C9 O3 110.6(2)
C7 C8 C9 121.7(2)
C7 C8 O4 128.8(2)
C9 C8 O4 109.6(2)
C10A C6A C7 120.8(2)
C10A C6A C6 120.4(2)
C7 C6A C6 118.8(2)
O2 C11 N1 125.4(2)
O2 C11 C12 126.9(2)
N1 C11 C12 107.7(2)
C11 N1 C4A 114.75(19)
C11 N1 C1N 122.8(2)
C4A N1 C1N 122.4(2)
N1 C4A C4 112.5(2)
N1 C4A C10B 103.24(17)
C4 C4A C10B 112.63(19)
N1 C4A H4A 109.4
C4 C4A H4A 109.4
C10B C4A H4A 109.4
O1 C1O H1O1 109.5
O1 C1O H1O2 109.5
H1O1 C1O H1O2 109.5
O1 C1O H1O3 109.5
H1O1 C1O H1O3 109.5
H1O2 C1O H1O3 109.5
N2 C13 C14 111.6(2)
N2 C13 H13A 109.3
C14 C13 H13A 109.3
N2 C13 H13B 109.3
C14 C13 H13B 109.3
H13A C13 H13B 108.0
C15 C14 C13 114.9(2)
C15 C14 H14A 108.6
C13 C14 H14A 108.6
C15 C14 H14B 108.6
C13 C14 H14B 108.6
H14A C14 H14B 107.5
C16 C15 C17 110.9(3)
C16 C15 C14 112.8(4)
C17 C15 C14 112.0(3)
C16 C15 H15 106.9
C17 C15 H15 106.9
C14 C15 H15 106.9
C15 C17 H17A 109.5
C15 C17 H17B 109.5
H17A C17 H17B 109.5
C15 C17 H17C 109.5
H17A C17 H17C 109.5
H17B C17 H17C 109.5
O4 C2O O3 109.5(2)
O4 C2O H2O1 109.8
O3 C2O H2O1 109.8
O4 C2O H2O2 109.8
O3 C2O H2O2 109.8
H2O1 C2O H2O2 108.2
C3 C4 C4A 109.2(2)
C3 C4 H4B 109.8
C4A C4 H4B 109.8
C3 C4 H4C 109.8
C4A C4 H4C 109.8
H4B C4 H4C 108.3
N1 C1N H1N1 109.5
N1 C1N H1N2 109.5
H1N1 C1N H1N2 109.5
N1 C1N H1N3 109.5
H1N1 C1N H1N3 109.5
H1N2 C1N H1N3 109.5

loop_
_geom_bond_atom_site_label_1
_geom_bond_atom_site_label_2
_geom_bond_distance
O1 C1O 1.392(4)
O1 C3 1.432(3)
C2 C1 1.309(3)
C2 C3 1.498(4)
C2 H2 0.9300
C1 C10B 1.511(3)
C1 H1 0.9300
C10 C9 1.366(3)
C10 C10A 1.406(3)
C10 H10 0.9300
O3 C9 1.382(3)
O3 C2O 1.438(4)
O4 C8 1.377(3)
O4 C2O 1.408(4)
C7 C8 1.360(4)
C7 C6A 1.400(4)
C7 H7 0.9300
C6 N2 1.447(4)
C6 C6A 1.511(3)
C6 H6A 0.9700
C6 H6B 0.9700
O2 C11 1.224(3)
C16 C15 1.485(6)
C16 H16A 0.9600
C16 H16B 0.9600
C16 H16C 0.9600
C3 C4 1.523(4)
C3 H3 0.9800
C10B C10A 1.528(3)
C10B C12 1.545(3)
C10B C4A 1.552(3)
C12 N2 1.449(3)
C12 C11 1.533(4)
C12 H12 0.9800
N2 C13 1.479(3)
C10A C6A 1.383(3)
C9 C8 1.376(4)
C11 N1 1.345(3)
N1 C4A 1.451(3)
N1 C1N 1.453(4)
C4A C4 1.534(3)
C4A H4A 0.9800
C1O H1O1 0.9600
C1O H1O2 0.9600
C1O H1O3 0.9600
C13 C14 1.528(4)
C13 H13A 0.9700
C13 H13B 0.9700
C14 C15 1.503(4)
C14 H14A 0.9700
C14 H14B 0.9700
C15 C17 1.487(5)
C15 H15 0.9800
C17 H17A 0.9600
C17 H17B 0.9600
C17 H17C 0.9600
C2O H2O1 0.9700
C2O H2O2 0.9700
C4 H4B 0.9700
C4 H4C 0.9700
C1N H1N1 0.9600
C1N H1N2 0.9600
C1N H1N3 0.9600

loop_
_geom_torsion_atom_site_label_1
_geom_torsion_atom_site_label_2
_geom_torsion_atom_site_label_3
_geom_torsion_atom_site_label_4
_geom_torsion
C3 C2 C1 C10B 3.8(4)
C1O O1 C3 C2 -66.6(4)
C1O O1 C3 C4 172.7(3)
C1 C2 C3 O1 -90.3(3)
C1 C2 C3 C4 28.4(3)
C2 C1 C10B C10A 115.7(3)
C2 C1 C10B C12 -121.0(2)
C2 C1 C10B C4A -5.4(3)
C1 C10B C12 N2 -85.2(2)
C10A C10B C12 N2 36.1(2)
C4A C10B C12 N2 153.29(18)
C1 C10B C12 C11 147.8(2)
C10A C10B C12 C11 -90.9(2)
C4A C10B C12 C11 26.3(2)
C6A C6 N2 C12 57.3(3)
C6A C6 N2 C13 -172.2(2)
C11 C12 N2 C6 54.3(3)
C10B C12 N2 C6 -65.1(2)
C11 C12 N2 C13 -76.5(3)
C10B C12 N2 C13 164.07(19)
C9 C10 C10A C6A 0.9(3)
C9 C10 C10A C10B -179.84(18)
C1 C10B C10A C6A 119.8(2)
C12 C10B C10A C6A -3.8(3)
C4A C10B C10A C6A -117.0(2)
C1 C10B C10A C10 -59.5(2)
C12 C10B C10A C10 176.98(17)
C4A C10B C10A C10 63.8(2)
C10A C10 C9 C8 -0.2(3)
C10A C10 C9 O3 178.4(2)
C2O O3 C9 C10 178.7(2)
C2O O3 C9 C8 -2.5(3)
C6A C7 C8 C9 0.9(3)
C6A C7 C8 O4 -179.8(2)
C10 C9 C8 C7 -0.7(4)
O3 C9 C8 C7 -179.6(2)
C10 C9 C8 O4 179.89(19)
O3 C9 C8 O4 1.0(3)
C2O O4 C8 C7 -178.4(3)
C2O O4 C8 C9 0.9(3)
C10 C10A C6A C7 -0.7(3)
C10B C10A C6A C7 -179.93(18)
C10 C10A C6A C6 176.90(19)
C10B C10A C6A C6 -2.3(3)
C8 C7 C6A C10A -0.2(3)
C8 C7 C6A C6 -177.8(2)
N2 C6 C6A C10A -23.6(3)
N2 C6 C6A C7 154.1(2)
N2 C12 C11 O2 39.8(4)
C10B C12 C11 O2 163.4(3)
N2 C12 C11 N1 -141.1(2)
C10B C12 C11 N1 -17.4(3)
O2 C11 N1 C4A 179.5(3)
C12 C11 N1 C4A 0.3(3)
O2 C11 N1 C1N 1.8(5)
C12 C11 N1 C1N -177.4(3)
C11 N1 C4A C4 -104.8(3)
C1N N1 C4A C4 72.9(3)
C11 N1 C4A C10B 16.8(3)
C1N N1 C4A C10B -165.5(3)
C1 C10B C4A N1 -146.9(2)
C10A C10B C4A N1 92.7(2)
C12 C10B C4A N1 -26.0(2)
C1 C10B C4A C4 -25.4(3)
C10A C10B C4A C4 -145.76(19)
C12 C10B C4A C4 95.5(2)
C6 N2 C13 C14 63.9(3)
C12 N2 C13 C14 -166.7(2)
N2 C13 C14 C15 51.6(4)
C13 C14 C15 C16 65.9(4)
C13 C14 C15 C17 -168.1(3)
C8 O4 C2O O3 -2.5(3)
C9 O3 C2O O4 3.0(3)
O1 C3 C4 C4A 64.9(3)
C2 C3 C4 C4A -57.2(3)
N1 C4A C4 C3 172.7(2)
C10B C4A C4 C3 56.5(3)
